data_7118396
loop_
_publ_author_name
'Ward, Jonathan S.'
'Nobuyasu, Roberto S.'
'Batsanov, Andrei S.'
'Data, Przemyslaw'
'Monkman, Andrew P.'
'Dias, Fernando B.'
'Bryce, Martin R.'

_publ_section_title
;
 The interplay of thermally activated delayed fluorescence (TADF) and room
 temperature organic phosphorescence in sterically-constrained
 donor-acceptor charge-transfer molecules.
;
_journal_issue 12
_journal_name_full 'Chemical communications (Cambridge, England)'
_journal_page_first 2612
_journal_page_last 2615
_journal_paper_doi 10.1039/c5cc09645f
_journal_volume 52
_journal_year 2016
_chemical_formula_moiety 'C38 H26 N2 O2 S3,C4 H8 O'
_chemical_formula_sum 'C42 H34 N2 O3 S3'
_chemical_formula_weight 710.89
_space_group_crystal_system monoclinic
_space_group_IT_number 14
_space_group_name_Hall '-P 2ybc'
_space_group_name_H-M_alt 'P 1 21/c 1'
_symmetry_space_group_name_Hall '-P 2ybc'
_symmetry_space_group_name_H-M 'P 1 21/c 1'
_atom_sites_solution_hydrogens mixed
_audit_creation_date 2015-10-18
_audit_creation_method
;
Olex2 1.2-beta
(compiled 2015.09.30 svn.r3233 for OlexSys, GUI svn.r5103)
;
_audit_update_record
;
2015-11-17 deposited with the CCDC.
2016-01-04 downloaded from the CCDC.
;
_cell_angle_alpha 90
_cell_angle_beta 98.3230(14)
_cell_angle_gamma 90
_cell_formula_units_Z 4
_cell_length_a 11.6805(3)
_cell_length_b 15.8659(4)
_cell_length_c 19.4344(5)
_cell_measurement_reflns_used 9385
_cell_measurement_temperature 120
_cell_measurement_theta_max 65.65
_cell_measurement_theta_min 2.79
_cell_volume 3563.68(16)
_computing_cell_refinement 'SAINT v8.34A (Bruker, 2013)'
_computing_data_collection 'APEX2 v.2013.4_1 (Bruker, 2013)'
_computing_data_reduction 'SAINT v8.30C (Bruker, 2013)'
_computing_molecular_graphics 'Olex2 (Dolomanov et al., 2009)'
_computing_publication_material 'Olex2 (Dolomanov et al., 2009)'
_computing_structure_refinement 'ShelXL 2014/7 (Sheldrick, 2008, 2015)'
_computing_structure_solution 'ShelXS 2013/1 (Sheldrick, 2008)'
_diffrn_ambient_temperature 120
_diffrn_detector_type 'Bruker PHOTON 100 CMOS'
_diffrn_measured_fraction_theta_full 0.985
_diffrn_measured_fraction_theta_max 0.985
_diffrn_measurement_device '3-circle area detector diffractometer'
_diffrn_measurement_device_type 'Bruker D8 Venture'
_diffrn_measurement_method '\f and \w scans'
_diffrn_radiation_monochromator 'focusing mirrors'
_diffrn_radiation_probe x-ray
_diffrn_radiation_type CuK\a
_diffrn_radiation_wavelength 1.54184
_diffrn_reflns_av_R_equivalents 0.0842
_diffrn_reflns_av_unetI/netI 0.0695
_diffrn_reflns_laue_measured_fraction_full 0.985
_diffrn_reflns_laue_measured_fraction_max 0.985
_diffrn_reflns_limit_h_max 13
_diffrn_reflns_limit_h_min -13
_diffrn_reflns_limit_k_max 18
_diffrn_reflns_limit_k_min -17
_diffrn_reflns_limit_l_max 22
_diffrn_reflns_limit_l_min -23
_diffrn_reflns_number 27034
_diffrn_reflns_point_group_measured_fraction_full 0.985
_diffrn_reflns_point_group_measured_fraction_max 0.985
_diffrn_reflns_theta_full 66.672
_diffrn_reflns_theta_max 66.672
_diffrn_reflns_theta_min 3.612
_diffrn_source 'ImuS microsource'
_diffrn_standards_number 0
_exptl_absorpt_coefficient_mu 2.241
_exptl_absorpt_correction_T_max 1.0000
_exptl_absorpt_correction_T_min 0.8291
_exptl_absorpt_correction_type multi-scan
_exptl_absorpt_process_details
;
SADABS-2014/4 (Bruker,2014/4) was used for absorption correction.
wR2(int) was 0.0918 before and 0.0646 after correction.
The Ratio of minimum to maximum transmission is 0.8291.
The \l/2 correction factor is Not present.
;
_exptl_crystal_colour colourless
_exptl_crystal_colour_primary colourless
_exptl_crystal_density_diffrn 1.325
_exptl_crystal_density_method 'not measured'
_exptl_crystal_description 'irregular plate'
_exptl_crystal_F_000 1488
_exptl_crystal_recrystallization_method 'Re-crystallisation from solvent: THF, cyclohexane'
_exptl_crystal_size_max 0.4
_exptl_crystal_size_mid 0.233
_exptl_crystal_size_min 0.068
_refine_diff_density_max 0.734
_refine_diff_density_min -0.375
_refine_diff_density_rms 0.065
_refine_ls_extinction_method none
_refine_ls_goodness_of_fit_ref 1.033
_refine_ls_hydrogen_treatment constr
_refine_ls_matrix_type full
_refine_ls_number_parameters 429
_refine_ls_number_reflns 6215
_refine_ls_number_restraints 397
_refine_ls_restrained_S_all 1.016
_refine_ls_R_factor_all 0.1347
_refine_ls_R_factor_gt 0.0856
_refine_ls_shift/su_max 0.000
_refine_ls_shift/su_mean 0.000
_refine_ls_structure_factor_coef Fsqd
_refine_ls_weighting_details 'w=1/[\s^2^(Fo^2^)+(0.0680P)^2^+9.5180P] where P=(Fo^2^+2Fc^2^)/3'
_refine_ls_weighting_scheme calc
_refine_ls_wR_factor_gt 0.1901
_refine_ls_wR_factor_ref 0.2149
_reflns_Friedel_coverage 0.000
_reflns_number_gt 3928
_reflns_number_total 6215
_reflns_threshold_expression 'I > 2\s(I)'
_cod_data_source_file c5cc09645f2.cif
_cod_data_source_block 2
_cod_depositor_comments
;
The following automatic conversions were performed:

'_diffrn_radiation_probe' value 'X-ray' changed to 'x-ray' according
to
/usr/data/users/saulius/crontab/automatic-downloads/rss-feeds/RSC/lib/dictionaries/cif_core.dic
dictionary named 'cif_core.dic' version 2.4.2 from 2011-04-26.

Automatic conversion script
Id: cif_fix_values 4268 2015-11-12 08:31:59Z antanas 

 Adding full bibliography for 7118393--7118396.cif.
;
_cod_database_code 7118396
_shelx_space_group_comment
;
The symmetry employed for this shelxl refinement is uniquely defined
by the following loop, which should always be used as a source of
symmetry information in preference to the above space-group names.
They are only intended as comments.
;
_shelx_estimated_absorpt_t_max 0.863
_shelx_estimated_absorpt_t_min 0.468
_computing.bruker_data_scaling 'SADABS V2012/1 (Bruker AXS Inc.)'

_olex2_refinement_description
;
1. Fixed Uiso
 At 1.2 times of:
  All C(H) groups
 At 1.5 times of:
  All C(H,H,H) groups
2. Restrained distances
 S3A-C32A \\sim S3B-C32B \\sim S3A-C31A \\sim S3B-C31B
 with sigma of 0.02
 C31A-C26A \\sim C31B-C26B \\sim C33A-C32A \\sim C33B-C32B
 with sigma of 0.02
 N2-C33B \\sim N2-C33A \\sim N2-C26A \\sim N2-C26B
 with sigma of 0.02
 C27A-C26A \\sim C27B-C26B \\sim C34B-C33B \\sim C34A-C33A
 with sigma of 0.02
 C31A-C30A \\sim C31B-C30B \\sim C37A-C32A \\sim C37B-C32B
 with sigma of 0.02
 C30A-C29A \\sim C30B-C29B \\sim C37B-C36B \\sim C37A-C36A
 with sigma of 0.02
 C29A-C28A \\sim C29B-C28B \\sim C36B-C35B \\sim C36A-C35A
 with sigma of 0.02
 C35B-C34B \\sim C35A-C34A \\sim C28A-C27A \\sim C28B-C27B
 with sigma of 0.02
 C34B-C33B \\sim C34A-C33A \\sim C27B-C26B \\sim C27A-C26A
 with sigma of 0.02
 C38B-C34B \\sim C38A-C27A
 with sigma of 0.02
3. Uiso/Uaniso restraints and constraints
Uanis(S3A) = Uanis(S3B)
Uiso(C32B) = Uiso(C32A)
Uanis(C37B) = Uanis(C37A)
Uanis(C36B) = Uanis(C36A)
Uanis(C35B) = Uanis(C35A)
Uanis(C34B) = Uanis(C34A)
Uiso(C33B) = Uiso(C33A)
Uiso(C26A) = Uiso(C26B)
Uiso(C31A) = Uiso(C31B)
Uanis(C30A) = Uanis(C30B)
Uanis(C29A) = Uanis(C29B)
Uanis(C28A) = Uanis(C28B)
Uanis(C27A) = Uanis(C27B)
Uanis(C38B) = Uanis(C38A)
4. Rigid body (RIGU) restrains
 All non-hydrogen atoms
 with sigma for 1-2 distances of 0.004 and sigma for 1-3 distances of 0.004
5. Others
 Fixed Sof: S3A(0.6) C26A(0.6) C27A(0.6) C28A(0.6) H28A(0.6) C29A(0.6)
 H29A(0.6) C30A(0.6) H30A(0.6) C31A(0.6) C32A(0.6) C33A(0.6) C34A(0.6)
 H34A(0.6) C35A(0.6) H35A(0.6) C36A(0.6) H36A(0.6) C37A(0.6) H37A(0.6)
 C38A(0.6) H38A(0.6) H38B(0.6) H38C(0.6) S3B(0.4) C26B(0.4) C27B(0.4) H27B(0.4)
 C28B(0.4) H28B(0.4) C29B(0.4) H29B(0.4) C30B(0.4) H30B(0.4) C31B(0.4)
 C32B(0.4) C33B(0.4) C34B(0.4) C35B(0.4) H35B(0.4) C36B(0.4) H36B(0.4)
 C37B(0.4) H37B(0.4) C38B(0.4) H38D(0.4) H38E(0.4) H38F(0.4)
6.a Riding coordinates:
 C38A(H38A,H38B,H38C), C38B(H38D,H38E,H38F)
6.b Rotating group:
 C25(H25A,H25B,H25C)
6.c Aromatic/amide H refined with riding coordinates:
 C2(H2), C3(H3), C5(H5), C8(H8), C10(H10), C11(H11), C15(H15), C16(H16),
 C17(H17), C21(H21), C22(H22), C23(H23), C24(H24), C28A(H28A), C29A(H29A),
 C30A(H30A), C34A(H34A), C35A(H35A), C36A(H36A), C37A(H37A), C27B(H27B),
 C28B(H28B), C29B(H29B), C30B(H30B), C35B(H35B), C36B(H36B), C37B(H37B)
;
_shelx_shelxl_version_number 2014/7
_olex2_diffrn_ambient_temperature_device 'Oxford Cryosystems'
_olex2_submission_special_instructions 'No special instructions were received'

loop_
_space_group_symop_operation_xyz
'x, y, z'
'-x, y+1/2, -z+1/2'
'-x, -y, -z'
'x, -y-1/2, z-1/2'

loop_
_atom_site_label
_atom_site_type_symbol
_atom_site_fract_x
_atom_site_fract_y
_atom_site_fract_z
_atom_site_U_iso_or_equiv
_atom_site_adp_type
_atom_site_occupancy
_atom_site_site_symmetry_order
_atom_site_calc_flag
_atom_site_refinement_flags_posn
_atom_site_refinement_flags_adp
_atom_site_refinement_flags_occupancy
_atom_site_disorder_assembly
_atom_site_disorder_group
S1 S 0.71302(10) 0.24307(8) 0.08628(7) 0.0487(4) Uani 1 1 d . U . . .
S2 S 0.93478(13) 0.58001(10) 0.34029(9) 0.0662(5) Uani 1 1 d . U . . .
O1 O 0.7875(3) 0.2660(3) 0.0368(2) 0.0679(11) Uani 1 1 d . U . . .
O2 O 0.6911(3) 0.1546(2) 0.0933(2) 0.0549(10) Uani 1 1 d . U . . .
N1 N 0.8147(3) 0.4198(3) 0.3571(2) 0.0536(11) Uani 1 1 d . U . . .
N2 N 0.2905(3) 0.4522(3) 0.0678(2) 0.0459(10) Uani 1 1 d D U . . .
C1 C 0.7566(4) 0.2894(3) 0.1680(3) 0.0481(12) Uani 1 1 d . U . . .
C2 C 0.8590(4) 0.2772(3) 0.2119(3) 0.0573(15) Uani 1 1 d . U . . .
H2 H 0.9166 0.2402 0.1993 0.069 Uiso 1 1 calc R . . . .
C3 C 0.8765(4) 0.3195(4) 0.2747(3) 0.0609(16) Uani 1 1 d . U . . .
H3 H 0.9456 0.3098 0.3059 0.073 Uiso 1 1 calc R . . . .
C4 C 0.7940(4) 0.3768(3) 0.2934(3) 0.0505(13) Uani 1 1 d . U . . .
C5 C 0.6910(4) 0.3886(3) 0.2477(3) 0.0507(13) Uani 1 1 d . U . . .
H5 H 0.6337 0.4264 0.2595 0.061 Uiso 1 1 calc R . . . .
C6 C 0.6726(4) 0.3450(3) 0.1852(3) 0.0462(12) Uani 1 1 d . U . . .
C7 C 0.5721(4) 0.3512(3) 0.1295(3) 0.0428(12) Uani 1 1 d . U . . .
C8 C 0.4748(4) 0.4013(3) 0.1290(3) 0.0446(12) Uani 1 1 d . U . . .
H8 H 0.4663 0.4355 0.1680 0.054 Uiso 1 1 calc R . . . .
C9 C 0.3890(4) 0.4013(3) 0.0705(3) 0.0441(12) Uani 1 1 d . U . . .
C10 C 0.4027(4) 0.3479(3) 0.0146(3) 0.0481(13) Uani 1 1 d . U . . .
H10 H 0.3437 0.3457 -0.0246 0.058 Uiso 1 1 calc R . . . .
C11 C 0.5001(4) 0.2987(3) 0.0155(3) 0.0467(12) Uani 1 1 d . U . . .
H11 H 0.5093 0.2638 -0.0230 0.056 Uiso 1 1 calc R . . . .
C12 C 0.5832(4) 0.3009(3) 0.0728(3) 0.0403(11) Uani 1 1 d . U . . .
C13 C 0.7440(4) 0.4916(3) 0.3673(3) 0.0528(13) Uani 1 1 d . U . . .
C14 C 0.6366(5) 0.4819(4) 0.3885(3) 0.0636(15) Uani 1 1 d . U . . .
C15 C 0.5705(5) 0.5556(4) 0.3936(3) 0.0651(16) Uani 1 1 d . U . . .
H15 H 0.4946 0.5511 0.4053 0.078 Uiso 1 1 calc R . . . .
C16 C 0.6148(5) 0.6339(4) 0.3819(3) 0.0697(17) Uani 1 1 d . U . . .
H16 H 0.5681 0.6826 0.3843 0.084 Uiso 1 1 calc R . . . .
C17 C 0.7247(5) 0.6426(4) 0.3667(3) 0.0654(16) Uani 1 1 d . U . . .
H17 H 0.7556 0.6976 0.3633 0.079 Uiso 1 1 calc R . . . .
C18 C 0.7914(5) 0.5744(3) 0.3563(3) 0.0530(13) Uani 1 1 d . U . . .
C19 C 0.9938(5) 0.4949(4) 0.3898(3) 0.0532(13) Uani 1 1 d . U . . .
C20 C 0.9278(4) 0.4242(4) 0.3944(3) 0.0559(14) Uani 1 1 d . U . . .
C21 C 0.9705(5) 0.3547(4) 0.4380(3) 0.0710(17) Uani 1 1 d . U . . .
H21 H 0.9235 0.3068 0.4426 0.085 Uiso 1 1 calc R . . . .
C22 C 1.0800(5) 0.3593(4) 0.4726(4) 0.0742(18) Uani 1 1 d . U . . .
H22 H 1.1102 0.3140 0.5016 0.089 Uiso 1 1 calc R . . . .
C23 C 1.1471(5) 0.4288(4) 0.4660(3) 0.0604(15) Uani 1 1 d . U . . .
H23 H 1.2250 0.4284 0.4885 0.072 Uiso 1 1 calc R . . . .
C24 C 1.1072(5) 0.4992(4) 0.4284(3) 0.0574(14) Uani 1 1 d . U . . .
H24 H 1.1533 0.5485 0.4282 0.069 Uiso 1 1 calc R . . . .
C25 C 0.5926(6) 0.3981(5) 0.4089(4) 0.088(2) Uani 1 1 d . U . . .
H25A H 0.5654 0.3650 0.3669 0.132 Uiso 1 1 d GR . . . .
H25B H 0.5283 0.4060 0.4357 0.132 Uiso 1 1 d GR . . . .
H25C H 0.6555 0.3675 0.4374 0.132 Uiso 1 1 d GR . . . .
S3A S 0.0894(5) 0.3622(5) 0.1141(3) 0.0519(10) Uani 0.6 1 d D U P A 1
C26A C 0.2602(9) 0.4807(6) 0.1342(5) 0.0393(16) Uiso 0.6 1 d D U P A 1
C27A C 0.3129(16) 0.5527(9) 0.1653(7) 0.049(3) Uani 0.6 1 d D U P A 1
C28A C 0.2823(9) 0.5806(7) 0.2302(6) 0.044(2) Uani 0.6 1 d D U P A 1
H28A H 0.3191 0.6282 0.2534 0.053 Uiso 0.6 1 calc R . P A 1
C29A C 0.1990(8) 0.5374(7) 0.2580(6) 0.048(2) Uani 0.6 1 d D U P A 1
H29A H 0.1829 0.5529 0.3028 0.058 Uiso 0.6 1 calc R . P A 1
C30A C 0.1376(10) 0.4724(9) 0.2237(7) 0.052(2) Uani 0.6 1 d D U P A 1
H30A H 0.0732 0.4490 0.2418 0.062 Uiso 0.6 1 calc R . P A 1
C31A C 0.1701(8) 0.4405(6) 0.1619(5) 0.0411(16) Uiso 0.6 1 d D U P A 1
C32A C 0.0993(8) 0.3984(7) 0.0298(4) 0.0417(16) Uiso 0.6 1 d D U P A 1
C33A C 0.1951(7) 0.4429(7) 0.0128(5) 0.0405(16) Uiso 0.6 1 d D U P A 1
C34A C 0.1986(13) 0.4740(12) -0.0529(6) 0.053(2) Uani 0.6 1 d D U P A 1
H34A H 0.2630 0.5058 -0.0630 0.063 Uiso 0.6 1 calc R . P A 1
C35A C 0.1064(10) 0.4578(9) -0.1035(7) 0.059(3) Uani 0.6 1 d D U P A 1
H35A H 0.1073 0.4785 -0.1493 0.071 Uiso 0.6 1 calc R . P A 1
C36A C 0.0133(10) 0.4124(9) -0.0893(6) 0.059(3) Uani 0.6 1 d D U P A 1
H36A H -0.0473 0.4003 -0.1261 0.071 Uiso 0.6 1 calc R . P A 1
C37A C 0.0043(10) 0.3836(10) -0.0238(5) 0.051(3) Uani 0.6 1 d D U P A 1
H37A H -0.0630 0.3548 -0.0144 0.062 Uiso 0.6 1 calc R . P A 1
C38A C 0.3985(10) 0.6104(7) 0.1288(6) 0.078(3) Uani 0.6 1 d D U P A 1
H38A H 0.4768 0.5868 0.1376 0.117 Uiso 0.6 1 d R . P A 1
H38B H 0.3990 0.6675 0.1480 0.117 Uiso 0.6 1 d R . P A 1
H38C H 0.3723 0.6122 0.0786 0.117 Uiso 0.6 1 d R . P A 1
S3B S 0.1169(9) 0.3660(8) 0.1343(5) 0.0519(10) Uani 0.4 1 d D U P A 2
C26B C 0.2678(13) 0.4997(9) 0.1268(7) 0.0393(16) Uiso 0.4 1 d D U P A 2
C27B C 0.326(3) 0.5705(14) 0.1516(11) 0.049(3) Uani 0.4 1 d D U P A 2
H27B H 0.3767 0.5982 0.1252 0.059 Uiso 0.4 1 calc R . P A 2
C28B C 0.3082(15) 0.6018(12) 0.2169(10) 0.044(2) Uani 0.4 1 d D U P A 2
H28B H 0.3499 0.6498 0.2360 0.053 Uiso 0.4 1 calc R . P A 2
C29B C 0.2301(16) 0.5624(11) 0.2532(10) 0.048(2) Uani 0.4 1 d D U P A 2
H29B H 0.2165 0.5863 0.2961 0.058 Uiso 0.4 1 calc R . P A 2
C30B C 0.1711(17) 0.4904(14) 0.2305(10) 0.052(2) Uani 0.4 1 d D U P A 2
H30B H 0.1209 0.4628 0.2576 0.062 Uiso 0.4 1 calc R . P A 2
C31B C 0.1890(13) 0.4595(9) 0.1644(8) 0.0411(16) Uiso 0.4 1 d D U P A 2
C32B C 0.0951(11) 0.3867(10) 0.0460(7) 0.0417(16) Uiso 0.4 1 d D U P A 2
C33B C 0.1853(10) 0.4274(10) 0.0219(7) 0.0405(16) Uiso 0.4 1 d D U P A 2
C34B C 0.175(2) 0.454(2) -0.0467(9) 0.053(2) Uani 0.4 1 d D U P A 2
C35B C 0.0764(17) 0.4326(13) -0.0938(10) 0.059(3) Uani 0.4 1 d D U P A 2
H35B H 0.0707 0.4477 -0.1415 0.071 Uiso 0.4 1 calc R . P A 2
C36B C -0.0102(16) 0.3898(13) -0.0701(11) 0.059(3) Uani 0.4 1 d D U P A 2
H36B H -0.0761 0.3736 -0.1019 0.071 Uiso 0.4 1 calc R . P A 2
C37B C -0.0048(16) 0.3694(17) -0.0010(9) 0.051(3) Uani 0.4 1 d D U P A 2
H37B H -0.0692 0.3433 0.0150 0.062 Uiso 0.4 1 calc R . P A 2
C38B C 0.2726(14) 0.5078(11) -0.0737(9) 0.078(3) Uani 0.4 1 d D U P A 2
H38D H 0.2930 0.5552 -0.0420 0.117 Uiso 0.4 1 d R . P A 2
H38E H 0.2448 0.5294 -0.1205 0.117 Uiso 0.4 1 d R . P A 2
H38F H 0.3410 0.4725 -0.0753 0.117 Uiso 0.4 1 d R . P A 2

loop_
_atom_site_aniso_label
_atom_site_aniso_U_11
_atom_site_aniso_U_22
_atom_site_aniso_U_33
_atom_site_aniso_U_23
_atom_site_aniso_U_13
_atom_site_aniso_U_12
S1 0.0344(6) 0.0493(8) 0.0655(9) -0.0125(7) 0.0177(6) 0.0052(6)
S2 0.0569(9) 0.0690(10) 0.0734(11) 0.0075(8) 0.0121(7) -0.0014(7)
O1 0.051(2) 0.074(3) 0.088(3) -0.012(2) 0.040(2) 0.0063(19)
O2 0.050(2) 0.044(2) 0.068(3) -0.0106(18) -0.0003(18) 0.0049(16)
N1 0.032(2) 0.048(2) 0.076(3) -0.019(2) -0.0060(19) 0.0027(17)
N2 0.033(2) 0.061(3) 0.045(2) -0.010(2) 0.0098(18) 0.0108(19)
C1 0.033(2) 0.044(3) 0.069(3) -0.014(2) 0.013(2) 0.000(2)
C2 0.032(2) 0.051(3) 0.088(4) -0.026(3) 0.007(2) 0.002(2)
C3 0.031(3) 0.059(3) 0.089(4) -0.032(3) -0.006(2) 0.008(2)
C4 0.030(2) 0.046(3) 0.074(3) -0.020(2) 0.005(2) -0.002(2)
C5 0.028(2) 0.053(3) 0.072(3) -0.019(3) 0.010(2) 0.006(2)
C6 0.025(2) 0.051(3) 0.064(3) -0.012(2) 0.010(2) -0.0010(19)
C7 0.025(2) 0.048(3) 0.057(3) -0.010(2) 0.0129(19) -0.0004(19)
C8 0.028(2) 0.057(3) 0.050(3) -0.014(2) 0.010(2) 0.004(2)
C9 0.037(2) 0.048(3) 0.050(3) -0.003(2) 0.016(2) 0.005(2)
C10 0.046(3) 0.054(3) 0.046(3) -0.004(2) 0.012(2) 0.013(2)
C11 0.052(3) 0.046(3) 0.045(3) -0.007(2) 0.017(2) 0.005(2)
C12 0.036(2) 0.044(3) 0.044(3) -0.006(2) 0.0195(19) 0.0004(19)
C13 0.040(2) 0.055(3) 0.060(3) -0.017(2) -0.002(2) 0.005(2)
C14 0.042(3) 0.076(3) 0.071(4) -0.018(3) -0.001(3) -0.002(2)
C15 0.046(3) 0.082(4) 0.065(4) -0.022(3) -0.002(3) 0.011(3)
C16 0.065(3) 0.073(4) 0.069(4) -0.019(3) 0.002(3) 0.019(3)
C17 0.065(3) 0.063(3) 0.065(4) -0.004(3) -0.003(3) 0.013(3)
C18 0.052(3) 0.049(3) 0.055(3) -0.011(2) 0.000(2) 0.012(2)
C19 0.046(3) 0.062(3) 0.051(3) -0.009(2) 0.006(2) 0.000(2)
C20 0.041(3) 0.060(3) 0.064(3) -0.015(3) 0.000(2) 0.000(2)
C21 0.056(3) 0.067(4) 0.084(4) -0.013(3) -0.011(3) 0.007(3)
C22 0.062(3) 0.056(3) 0.099(5) -0.003(3) -0.007(3) 0.004(3)
C23 0.053(3) 0.062(3) 0.064(4) -0.009(3) 0.001(3) 0.005(3)
C24 0.053(3) 0.064(3) 0.056(3) -0.012(3) 0.010(2) 0.000(2)
C25 0.080(5) 0.090(4) 0.095(5) 0.003(4) 0.015(4) -0.011(4)
S3A 0.052(3) 0.0525(11) 0.049(3) -0.004(2) 0.0006(19) -0.0044(19)
C27A 0.034(4) 0.057(7) 0.061(5) 0.001(5) 0.018(3) 0.002(4)
C28A 0.021(5) 0.051(6) 0.063(5) -0.011(4) 0.017(3) -0.011(4)
C29A 0.027(6) 0.062(7) 0.057(4) -0.010(4) 0.014(4) -0.012(4)
C30A 0.031(7) 0.063(6) 0.063(5) -0.010(4) 0.012(5) -0.011(4)
C34A 0.050(6) 0.066(8) 0.047(4) 0.005(4) 0.021(3) 0.018(4)
C35A 0.056(5) 0.075(7) 0.049(4) 0.007(4) 0.016(4) 0.023(4)
C36A 0.055(5) 0.072(7) 0.053(6) -0.002(5) 0.020(4) 0.023(4)
C37A 0.047(4) 0.059(6) 0.052(7) -0.009(5) 0.018(5) 0.009(3)
C38A 0.080(5) 0.079(6) 0.085(6) 0.000(5) 0.042(5) -0.008(5)
S3B 0.052(3) 0.0525(11) 0.049(3) -0.004(2) 0.0006(19) -0.0044(19)
C27B 0.034(4) 0.057(7) 0.061(5) 0.001(5) 0.018(3) 0.002(4)
C28B 0.021(5) 0.051(6) 0.063(5) -0.011(4) 0.017(3) -0.011(4)
C29B 0.027(6) 0.062(7) 0.057(4) -0.010(4) 0.014(4) -0.012(4)
C30B 0.031(7) 0.063(6) 0.063(5) -0.010(4) 0.012(5) -0.011(4)
C34B 0.050(6) 0.066(8) 0.047(4) 0.005(4) 0.021(3) 0.018(4)
C35B 0.056(5) 0.075(7) 0.049(4) 0.007(4) 0.016(4) 0.023(4)
C36B 0.055(5) 0.072(7) 0.053(6) -0.002(5) 0.020(4) 0.023(4)
C37B 0.047(4) 0.059(6) 0.052(7) -0.009(5) 0.018(5) 0.009(3)
C38B 0.080(5) 0.079(6) 0.085(6) 0.000(5) 0.042(5) -0.008(5)

loop_
_atom_type_symbol
_atom_type_description
_atom_type_scat_dispersion_real
_atom_type_scat_dispersion_imag
_atom_type_scat_source
C C 0.0181 0.0091 'International Tables Vol C Tables 4.2.6.8 and 6.1.1.4'
H H 0.0000 0.0000 'International Tables Vol C Tables 4.2.6.8 and 6.1.1.4'
N N 0.0311 0.0180 'International Tables Vol C Tables 4.2.6.8 and 6.1.1.4'
O O 0.0492 0.0322 'International Tables Vol C Tables 4.2.6.8 and 6.1.1.4'
S S 0.3331 0.5567 'International Tables Vol C Tables 4.2.6.8 and 6.1.1.4'

loop_
_exptl_crystal_face_index_h
_exptl_crystal_face_index_k
_exptl_crystal_face_index_l
_exptl_crystal_face_perp_dist
0.00 0.00 1.00 0.0340
0.00 0.00 -1.00 0.0080
1.00 1.00 0.00 0.0970
0.00 -2.00 -1.00 0.0830
-1.00 1.00 0.00 0.1590
-1.00 -1.00 -1.00 0.0930
0.00 2.00 1.00 0.1820
2.00 0.00 1.00 0.1200
-2.00 0.00 -1.00 0.1070
-1.00 0.00 1.00 0.1100
-1.00 -1.00 1.00 0.1050

loop_
_geom_angle_atom_site_label_1
_geom_angle_atom_site_label_2
_geom_angle_atom_site_label_3
_geom_angle
O1 S1 O2 116.4(2)
O1 S1 C1 112.0(2)
O1 S1 C12 111.2(2)
O2 S1 C1 110.8(2)
O2 S1 C12 111.2(2)
C1 S1 C12 92.7(2)
C19 S2 C18 100.1(3)
C4 N1 C13 118.6(4)
C4 N1 C20 120.3(4)
C20 N1 C13 113.7(4)
C9 N2 C26A 116.6(6)
C9 N2 C33A 121.0(6)
C9 N2 C26B 121.3(8)
C9 N2 C33B 118.8(8)
C33A N2 C26A 115.4(6)
C26B N2 C33B 113.2(9)
C2 C1 S1 127.8(4)
C2 C1 C6 121.1(5)
C6 C1 S1 111.1(4)
C1 C2 C3 118.9(5)
C2 C3 C4 121.5(5)
N1 C4 C3 120.3(5)
C5 C4 N1 121.1(4)
C5 C4 C3 118.6(5)
C6 C5 C4 119.9(4)
C1 C6 C7 112.2(5)
C5 C6 C1 120.1(5)
C5 C6 C7 127.7(4)
C8 C7 C6 127.4(5)
C12 C7 C6 112.9(4)
C12 C7 C8 119.7(5)
C7 C8 C9 119.7(5)
N2 C9 C8 121.2(4)
N2 C9 C10 120.1(5)
C8 C9 C10 118.6(4)
C11 C10 C9 121.2(5)
C12 C11 C10 118.9(5)
C7 C12 S1 111.1(4)
C11 C12 S1 127.1(4)
C11 C12 C7 121.8(4)
N1 C13 C18 117.3(4)
C14 C13 N1 121.0(5)
C14 C13 C18 121.7(5)
C13 C14 C15 117.2(6)
C13 C14 C25 122.5(6)
C15 C14 C25 120.3(6)
C16 C15 C14 120.9(6)
C17 C16 C15 120.9(6)
C16 C17 C18 121.8(6)
C13 C18 S2 117.8(4)
C17 C18 S2 124.6(5)
C17 C18 C13 117.2(5)
C20 C19 S2 119.3(4)
C20 C19 C24 119.5(5)
C24 C19 S2 121.2(4)
N1 C20 C21 118.9(5)
C19 C20 N1 120.0(5)
C19 C20 C21 121.1(5)
C22 C21 C20 118.2(6)
C21 C22 C23 120.6(6)
C22 C23 C24 123.1(6)
C23 C24 C19 117.3(5)
C31A S3A C32A 99.3(6)
C27A C26A N2 119.3(7)
C27A C26A C31A 121.1(8)
C31A C26A N2 119.3(7)
C26A C27A C28A 119.0(9)
C26A C27A C38A 123.0(9)
C28A C27A C38A 117.8(8)
C29A C28A C27A 118.5(9)
C28A C29A C30A 122.6(9)
C29A C30A C31A 119.9(9)
C26A C31A S3A 119.8(7)
C26A C31A C30A 118.3(8)
C30A C31A S3A 121.3(7)
C33A C32A S3A 123.1(7)
C33A C32A C37A 118.3(8)
C37A C32A S3A 118.5(6)
C32A C33A N2 115.9(7)
C34A C33A N2 122.0(8)
C34A C33A C32A 122.1(8)
C35A C34A C33A 118.1(10)
C36A C35A C34A 121.2(11)
C35A C36A C37A 122.3(11)
C36A C37A C32A 117.8(10)
C32B S3B C31B 99.5(9)
C27B C26B N2 125.5(12)
C27B C26B C31B 121.0(12)
C31B C26B N2 112.9(10)
C26B C27B C28B 118.9(16)
C29B C28B C27B 119.6(15)
C30B C29B C28B 123.4(15)
C29B C30B C31B 116.5(15)
C26B C31B S3B 121.6(11)
C26B C31B C30B 120.5(12)
C30B C31B S3B 117.8(11)
C33B C32B S3B 114.6(11)
C33B C32B C37B 118.5(13)
C37B C32B S3B 126.8(11)
C32B C33B N2 122.4(11)
C32B C33B C34B 120.6(12)
C34B C33B N2 116.7(11)
C33B C34B C35B 119.8(14)
C33B C34B C38B 121.5(15)
C35B C34B C38B 118.7(14)
C36B C35B C34B 118.9(16)
C35B C36B C37B 121.3(18)
C36B C37B C32B 120.5(17)

loop_
_geom_bond_atom_site_label_1
_geom_bond_atom_site_label_2
_geom_bond_distance
S1 O1 1.433(4)
S1 O2 1.436(4)
S1 C1 1.757(6)
S1 C12 1.760(5)
S2 C18 1.750(6)
S2 C19 1.741(6)
N1 C4 1.403(7)
N1 C13 1.438(6)
N1 C20 1.414(6)
N2 C9 1.401(6)
N2 C26A 1.460(8)
N2 C33A 1.435(9)
N2 C26B 1.429(11)
N2 C33B 1.463(11)
C1 C2 1.380(7)
C1 C6 1.395(6)
C2 C3 1.380(8)
C3 C4 1.411(7)
C4 C5 1.401(7)
C5 C6 1.387(7)
C6 C7 1.481(7)
C7 C8 1.386(6)
C7 C12 1.382(6)
C8 C9 1.401(7)
C9 C10 1.406(7)
C10 C11 1.377(7)
C11 C12 1.368(7)
C13 C14 1.385(8)
C13 C18 1.453(8)
C14 C15 1.412(8)
C14 C25 1.500(9)
C15 C16 1.378(9)
C16 C17 1.365(8)
C17 C18 1.365(7)
C19 C20 1.372(8)
C19 C24 1.427(8)
C20 C21 1.436(8)
C21 C22 1.357(8)
C22 C23 1.369(8)
C23 C24 1.379(8)
S3A C31A 1.743(8)
S3A C32A 1.757(8)
C26A C27A 1.392(10)
C26A C31A 1.403(9)
C27A C28A 1.431(10)
C27A C38A 1.594(12)
C28A C29A 1.364(10)
C29A C30A 1.372(11)
C30A C31A 1.405(10)
C32A C33A 1.402(10)
C32A C37A 1.427(10)
C33A C34A 1.375(10)
C34A C35A 1.374(11)
C35A C36A 1.365(12)
C36A C37A 1.370(11)
S3B C31B 1.764(12)
S3B C32B 1.729(11)
C26B C27B 1.362(13)
C26B C31B 1.409(12)
C27B C28B 1.405(13)
C28B C29B 1.381(13)
C29B C30B 1.373(14)
C30B C31B 1.418(14)
C32B C33B 1.375(13)
C32B C37B 1.400(13)
C33B C34B 1.389(13)
C34B C35B 1.408(14)
C34B C38B 1.569(16)
C35B C36B 1.354(14)
C36B C37B 1.374(14)
